data_2221697
loop_
_publ_author_name
'Danish, Muhammad'
'Tahir, M. Nawaz'
'Ahmad, Nazir'
'Raza, Abdul Rauf'
'Ibrahim, Muhammad'

_publ_section_title
Octamethyldi-\m~3~-oxido-bis(\m~2~-thiophene-3-acetato-\k^2^<i>O</i>:<i>O</i>')(thiophene-3-acetato-\k<i>O</i>)tetratin(IV)
_journal_coeditor_code HB2953
_journal_issue 5
_journal_name_full 'Acta Crystallographica Section E'
_journal_page_first m609
_journal_page_last m610
_journal_paper_doi 10.1107/S1600536809015475
_journal_volume 65
_journal_year 2009
_chemical_formula_iupac '[Sn4 (C H3)8 (C6 H5 O2 S)4 O2]'
_chemical_formula_moiety 'C32 H44 O10 S4 Sn4'
_chemical_formula_sum 'C32 H44 O10 S4 Sn4'
_chemical_formula_weight 1191.79
_chemical_name_systematic
;
Octamethyldi-\m~3~-oxido-bis(\m~2~-thiophene-3-acetato-
\k^2^<i>O</i>:<i>O</i>')(thiophene-3-acetato-\k<i>O</i>)tetratin(IV)
;
_space_group_IT_number 2
_symmetry_cell_setting triclinic
_symmetry_space_group_name_Hall '-P 1'
_symmetry_space_group_name_H-M 'P -1'
_atom_sites_solution_hydrogens geom
_atom_sites_solution_primary direct
_atom_sites_solution_secondary difmap
_audit_creation_method SHELXL-97
_cell_angle_alpha 85.407(2)
_cell_angle_beta 85.2590(10)
_cell_angle_gamma 71.256(2)
_cell_formula_units_Z 1
_cell_length_a 9.7330(5)
_cell_length_b 9.7403(5)
_cell_length_c 12.0432(6)
_cell_measurement_reflns_used 3441
_cell_measurement_temperature 296(2)
_cell_measurement_theta_max 25.50
_cell_measurement_theta_min 2.21
_cell_volume 1075.74(10)
_computing_cell_refinement 'SAINT (Bruker, 2007)'
_computing_data_collection 'APEX2 (Bruker, 2007)'
_computing_data_reduction 'SAINT (Bruker, 2007)'
_computing_molecular_graphics 'ORTEP-3 for Windows (Farrugia, 1997) and PLATON (Spek, 2009)'
_computing_publication_material 'WinGX (Farrugia, 1999) and PLATON (Spek, 2009)'
_computing_structure_refinement 'SHELXL97 (Sheldrick, 2008)'
_computing_structure_solution 'SHELXS97 (Sheldrick, 2008)'
_diffrn_ambient_temperature 296(2)
_diffrn_detector_area_resol_mean 7.80
_diffrn_measured_fraction_theta_full 0.999
_diffrn_measured_fraction_theta_max 0.999
_diffrn_measurement_device_type 'Bruker Kappa APEXII CCD'
_diffrn_measurement_method \w
_diffrn_radiation_monochromator graphite
_diffrn_radiation_source 'fine-focus sealed tube'
_diffrn_radiation_type MoK\a
_diffrn_radiation_wavelength 0.71073
_diffrn_reflns_av_R_equivalents 0.0254
_diffrn_reflns_av_sigmaI/netI 0.0228
_diffrn_reflns_limit_h_max 11
_diffrn_reflns_limit_h_min -11
_diffrn_reflns_limit_k_max 11
_diffrn_reflns_limit_k_min -11
_diffrn_reflns_limit_l_max 14
_diffrn_reflns_limit_l_min -14
_diffrn_reflns_number 19310
_diffrn_reflns_theta_full 25.50
_diffrn_reflns_theta_max 25.50
_diffrn_reflns_theta_min 2.21
_diffrn_standards_number 0
_exptl_absorpt_coefficient_mu 2.537
_exptl_absorpt_correction_T_max 0.719
_exptl_absorpt_correction_T_min 0.637
_exptl_absorpt_correction_type multi-scan
_exptl_absorpt_process_details '(SADABS; Bruker, 2005)'
_exptl_crystal_colour colourless
_exptl_crystal_density_diffrn 1.840
_exptl_crystal_density_method 'not measured'
_exptl_crystal_description prism
_exptl_crystal_F_000 580
_exptl_crystal_size_max 0.20
_exptl_crystal_size_mid 0.15
_exptl_crystal_size_min 0.13
_refine_diff_density_max 0.842
_refine_diff_density_min -0.646
_refine_ls_extinction_coef 0.00156(19)
_refine_ls_extinction_expression Fc^*^=kFc[1+0.001xFc^2^\l^3^/sin(2\q)]^-1/4^
_refine_ls_extinction_method 'SHELXL97 (Sheldrick, 2008)'
_refine_ls_goodness_of_fit_ref 1.035
_refine_ls_hydrogen_treatment constr
_refine_ls_matrix_type full
_refine_ls_number_parameters 250
_refine_ls_number_reflns 4012
_refine_ls_number_restraints 0
_refine_ls_restrained_S_all 1.035
_refine_ls_R_factor_all 0.0297
_refine_ls_R_factor_gt 0.0235
_refine_ls_shift/su_max 0.001
_refine_ls_shift/su_mean 0.000
_refine_ls_structure_factor_coef Fsqd
_refine_ls_weighting_details 'calc w=1/[\s^2^(Fo^2^)+(0.0219P)^2^+1.4193P] where P=(Fo^2^+2Fc^2^)/3'
_refine_ls_weighting_scheme calc
_refine_ls_wR_factor_gt 0.0549
_refine_ls_wR_factor_ref 0.0586
_reflns_number_gt 3441
_reflns_number_total 4012
_reflns_threshold_expression I>2\s(I)
_cod_data_source_file hb2953.cif
_cod_data_source_block I
_cod_database_code 2221697
_cod_database_fobs_code 2221697

loop_
_symmetry_equiv_pos_site_id
_symmetry_equiv_pos_as_xyz
1 x,y,z
2 -x,-y,-z

loop_
_atom_site_aniso_label
_atom_site_aniso_U_11
_atom_site_aniso_U_22
_atom_site_aniso_U_33
_atom_site_aniso_U_12
_atom_site_aniso_U_13
_atom_site_aniso_U_23
Sn1 0.04370(10) 0.03860(10) 0.0463(2) -0.00340(10) -0.00560(10) -0.01280(10)
Sn2 0.04700(10) 0.03970(10) 0.0452(2) -0.00660(10) -0.00630(10) -0.01770(10)
S1 0.1234(11) 0.0908(9) 0.0681(8) -0.0294(8) -0.0098(7) -0.0323(7)
S2A 0.206(2) 0.0932(11) 0.0868(11) -0.0321(12) -0.0320(12) -0.0049(9)
O1A 0.058(4) 0.088(8) 0.084(8) -0.016(4) -0.007(4) -0.050(7)
O2A 0.054(4) 0.091(10) 0.051(5) -0.015(4) -0.010(3) -0.032(5)
O3 0.0391(11) 0.0368(12) 0.0424(12) -0.0025(9) -0.0042(9) -0.0133(9)
O4 0.0644(16) 0.0503(14) 0.0575(16) -0.0070(12) -0.0136(12) -0.0216(12)
O5 0.099(3) 0.078(2) 0.108(3) 0.0243(19) -0.031(2) -0.036(2)
C1 0.056(2) 0.051(2) 0.047(2) -0.0207(18) -0.0110(17) -0.0073(17)
C2 0.063(2) 0.057(2) 0.052(2) -0.0193(18) -0.0162(18) -0.0092(17)
C3 0.061(2) 0.057(2) 0.049(2) -0.0237(18) -0.0167(17) -0.0112(17)
C4 0.103(4) 0.065(3) 0.073(3) -0.041(3) 0.002(3) -0.008(2)
C5 0.095(3) 0.052(2) 0.077(3) -0.033(2) 0.002(2) -0.019(2)
C6 0.116(4) 0.063(3) 0.052(3) -0.030(3) -0.016(2) -0.010(2)
C7 0.099(3) 0.062(3) 0.059(3) -0.006(2) 0.000(2) 0.008(2)
C8 0.051(2) 0.075(3) 0.117(4) -0.019(2) 0.014(2) -0.008(3)
C9 0.066(3) 0.067(3) 0.143(5) -0.033(2) -0.002(3) -0.016(3)
C10 0.088(3) 0.065(3) 0.047(2) -0.008(2) 0.007(2) -0.0032(19)
C11 0.083(3) 0.049(2) 0.054(2) -0.013(2) -0.009(2) -0.0174(18)
C12 0.137(4) 0.069(3) 0.058(3) -0.047(3) -0.012(3) -0.021(2)
C13 0.077(3) 0.059(2) 0.052(2) -0.024(2) -0.005(2) -0.0255(19)
C14 0.076(3) 0.085(3) 0.095(4) -0.028(3) 0.009(3) -0.032(3)
C15 0.095(4) 0.067(3) 0.072(3) -0.037(3) 0.017(3) -0.013(2)
C16 0.076(3) 0.098(4) 0.079(3) -0.022(3) -0.008(2) -0.032(3)
S2B 0.206(2) 0.0932(11) 0.0868(11) -0.0321(12) -0.0320(12) -0.0049(9)
O2B 0.075(12) 0.052(7) 0.076(15) -0.021(5) -0.033(12) -0.012(7)
O1B 0.076(15) 0.047(7) 0.062(11) -0.011(6) -0.025(9) -0.021(6)

loop_
_atom_site_type_symbol
_atom_site_label
_atom_site_fract_x
_atom_site_fract_y
_atom_site_fract_z
_atom_site_U_iso_or_equiv
_atom_site_thermal_displace_type
_atom_site_calc_flag
_atom_site_refinement_flags
_atom_site_occupancy
Sn Sn1 0.18885(2) 0.25808(2) 0.45386(2) 0.04440(10) Uani . . 1.000
Sn Sn2 0.48666(2) -0.09190(2) 0.39587(2) 0.04460(10) Uani . . 1.000
S S1 0.27895(18) -0.25877(16) -0.05837(11) 0.0934(5) Uani . . 1.000
S S2A 0.3409(3) 0.25077(19) 0.99888(15) 0.1310(8) Uani . . 0.635
O O1A 0.1177(13) 0.137(3) 0.333(2) 0.076(4) Uani . . 0.65(6)
O O2A 0.3179(12) -0.023(3) 0.2610(14) 0.065(4) Uani . . 0.65(6)
O O3 0.3779(2) 0.0937(2) 0.47382(18) 0.0410(7) Uani . . 1.000
O O4 0.2813(3) 0.3298(3) 0.5913(2) 0.0584(9) Uani . . 1.000
O O5 0.0925(4) 0.5232(4) 0.5897(3) 0.1044(16) Uani . . 1.000
C C1 0.1856(4) 0.0434(4) 0.2645(3) 0.0497(12) Uani . . 1.000
C C2 0.0913(4) 0.0161(4) 0.1808(3) 0.0562(12) Uani . . 1.000
C C3 0.1613(4) -0.1092(4) 0.1087(3) 0.0532(12) Uani . . 1.000
C C4 0.1850(5) -0.2556(5) 0.1418(4) 0.0771(19) Uani . . 1.000
C C5 0.2468(5) -0.3522(5) 0.0595(4) 0.0719(16) Uani . . 1.000
C C6 0.2094(6) -0.0968(5) 0.0020(4) 0.0756(19) Uani . . 1.000
C C7 0.2415(5) 0.4034(5) 0.3342(4) 0.0789(17) Uani . . 1.000
C C8 0.0351(4) 0.1981(5) 0.5611(4) 0.0822(18) Uani . . 1.000
C C9 0.3936(5) -0.2493(5) 0.4656(5) 0.089(2) Uani . . 1.000
C C10 0.6134(5) -0.0291(5) 0.2633(3) 0.0712(16) Uani . . 1.000
C C11 0.2064(5) 0.4535(4) 0.6276(3) 0.0628(14) Uani . . 1.000
C C12 0.2698(6) 0.5070(5) 0.7194(4) 0.0832(19) Uani . . 1.000
C C13 0.2700(5) 0.4165(4) 0.8259(3) 0.0607(14) Uani . . 1.000
C C14 0.1451(6) 0.4020(6) 0.8834(4) 0.0840(19) Uani . . 1.000
C C15 0.1689(6) 0.3121(5) 0.9827(4) 0.0761(19) Uani . . 1.000
C C16 0.3894(5) 0.3378(6) 0.8800(4) 0.0839(19) Uani . . 1.000
S S2B 0.3409(3) 0.25077(19) 0.99888(15) 0.1310(8) Uani . . 0.365
O O2B 0.283(5) -0.0624(18) 0.299(4) 0.065(7) Uani . . 0.35(6)
O O1B 0.156(5) 0.168(2) 0.296(3) 0.062(7) Uani . . 0.35(6)
H H2A 0.00668 0.00014 0.22101 0.0672 Uiso . . 1.000
H H4 0.16091 -0.28575 0.21394 0.0921 Uiso . . 1.000
H H5 0.26718 -0.45241 0.06791 0.0864 Uiso . . 1.000
H H7A 0.19235 0.40649 0.26765 0.1183 Uiso . . 1.000
H H7B 0.34458 0.37212 0.31712 0.1183 Uiso . . 1.000
H H6A 0.20504 -0.00826 -0.03533 0.0906 Uiso . . 1.000
H H2B 0.05705 0.10329 0.13256 0.0672 Uiso . . 1.000
H H8B 0.05988 0.09419 0.56672 0.1230 Uiso . . 1.000
H H8C -0.05934 0.23970 0.53209 0.1230 Uiso . . 1.000
H H9A 0.30262 -0.20216 0.50480 0.1329 Uiso . . 1.000
H H9B 0.45826 -0.31449 0.51661 0.1329 Uiso . . 1.000
H H9C 0.37745 -0.30285 0.40721 0.1329 Uiso . . 1.000
H H10A 0.67382 0.01893 0.29210 0.1063 Uiso . . 1.000
H H10B 0.55061 0.03594 0.21106 0.1063 Uiso . . 1.000
H H10C 0.67335 -0.11358 0.22649 0.1063 Uiso . . 1.000
H H12A 0.36857 0.50390 0.69644 0.0997 Uiso . . 1.000
H H12B 0.21327 0.60710 0.73188 0.0997 Uiso . . 1.000
H H14 0.05271 0.44812 0.85838 0.1013 Uiso . . 1.000
H H15 0.09708 0.29176 1.03071 0.0912 Uiso . . 1.000
H H16A 0.48440 0.33181 0.85601 0.1007 Uiso . . 1.000
H H7C 0.21167 0.49849 0.36272 0.1183 Uiso . . 1.000
H H8A 0.03409 0.23280 0.63361 0.1230 Uiso . . 1.000

loop_
_atom_type_symbol
_atom_type_description
_atom_type_scat_dispersion_real
_atom_type_scat_dispersion_imag
_atom_type_scat_source
C C 0.0033 0.0016 'International Tables Vol C Tables 4.2.6.8 and 6.1.1.4'
H H 0.0000 0.0000 'International Tables Vol C Tables 4.2.6.8 and 6.1.1.4'
O O 0.0106 0.0060 'International Tables Vol C Tables 4.2.6.8 and 6.1.1.4'
S S 0.1246 0.1234 'International Tables Vol C Tables 4.2.6.8 and 6.1.1.4'
Sn Sn -0.6537 1.4246 'International Tables Vol C Tables 4.2.6.8 and 6.1.1.4'

loop_
_geom_angle_atom_site_label_1
_geom_angle_atom_site_label_2
_geom_angle_atom_site_label_3
_geom_angle_site_symmetry_1
_geom_angle_site_symmetry_2
_geom_angle_site_symmetry_3
_geom_angle
_geom_angle_publ_flag
O1A Sn1 O3 . . . 91.9(6) no
O1A Sn1 O4 . . . 167.3(7) no
O1A Sn1 C7 . . . 95.5(6) no
O1A Sn1 C8 . . . 82.7(5) no
O3 Sn1 O4 . . . 77.69(9) no
O3 Sn1 C7 . . . 104.94(15) no
O3 Sn1 C8 . . . 104.92(14) no
O1B Sn1 O3 . . . 90.8(9) no
O4 Sn1 C7 . . . 94.25(15) no
O4 Sn1 C8 . . . 92.93(15) no
O1B Sn1 O4 . . . 164.9(12) no
C7 Sn1 C8 . . . 150.12(18) no
O1B Sn1 C7 . . . 79.1(9) no
O1B Sn1 C8 . . . 99.6(11) no
O2A Sn2 O3 . . . 89.1(6) no
O2A Sn2 C9 . . . 90.5(6) no
O2A Sn2 C10 . . . 80.5(4) no
Sn2 Sn2 O2A 2_656 . . 128.1(6) no
O2A Sn2 O3 . . 2_656 164.4(7) no
O2A Sn2 O4 . . 2_656 128.2(6) no
O3 Sn2 C9 . . . 105.78(15) no
O3 Sn2 C10 . . . 105.39(14) no
O2B Sn2 O3 . . . 89.1(7) no
Sn2 Sn2 O3 2_656 . . 39.25(6) no
O3 Sn2 O3 . . 2_656 76.53(8) no
O3 Sn2 O4 . . 2_656 142.67(8) no
C9 Sn2 C10 . . . 147.33(19) no
O2B Sn2 C9 . . . 73.5(9) no
Sn2 Sn2 C9 2_656 . . 105.84(16) no
O3 Sn2 C9 2_656 . . 99.16(16) no
O4 Sn2 C9 2_656 . . 78.01(15) no
O2B Sn2 C10 . . . 97.5(12) no
Sn2 Sn2 C10 2_656 . . 104.38(12) no
O3 Sn2 C10 2_656 . . 97.34(14) no
O4 Sn2 C10 2_656 . . 83.18(14) no
Sn2 Sn2 O2B 2_656 . . 127.4(8) no
O2B Sn2 O3 . . 2_656 161.6(11) no
O2B Sn2 O4 . . 2_656 126.4(5) no
Sn2 Sn2 O3 2_656 . 2_656 37.29(5) no
Sn2 Sn2 O4 2_656 . 2_656 103.52(6) no
O3 Sn2 O4 2_656 . 2_656 66.28(8) no
C5 S1 C6 . . . 92.5(2) no
C15 S2A C16 . . . 95.4(3) no
C15 S2B C16 . . . 95.4(3) no
Sn1 O1A C1 . . . 133.2(11) no
Sn1 O1B C1 . . . 134(2) no
Sn2 O2A C1 . . . 132.8(12) no
Sn2 O2B C1 . . . 134(2) no
Sn2 O3 Sn2 . . 2_656 103.47(9) no
Sn1 O3 Sn2 . . 2_656 120.70(10) no
Sn1 O3 Sn2 . . . 135.83(11) no
Sn2 O4 C11 2_656 . . 149.5(3) no
Sn1 O4 Sn2 . . 2_656 95.14(9) no
Sn1 O4 C11 . . . 115.4(3) no
O1A C1 O2A . . . 125.9(13) no
O1A C1 C2 . . . 114.1(9) no
O2A C1 C2 . . . 120.0(10) no
O1B C1 O2B . . . 125(3) no
O1B C1 C2 . . . 118(2) no
O2B C1 C2 . . . 116.6(18) no
C1 C2 C3 . . . 116.3(3) no
C2 C3 C4 . . . 125.4(4) no
C2 C3 C6 . . . 124.6(4) no
C4 C3 C6 . . . 110.0(4) no
C3 C4 C5 . . . 115.2(4) no
S1 C5 C4 . . . 109.0(3) n
S1 C6 C3 . . . 113.4(3) n
O4 C11 C12 . . . 116.3(4) n
O4 C11 O5 . . . 121.5(4) n
O5 C11 C12 . . . 122.2(4) no
C11 C12 C13 . . . 111.4(4) no
C12 C13 C14 . . . 124.0(5) no
C12 C13 C16 . . . 125.7(5) no
C14 C13 C16 . . . 110.4(4) no
C13 C14 C15 . . . 115.1(5) no
S2A C15 C14 . . . 108.6(4) no
S2B C15 C14 . . . 108.6(4) no
S2A C16 C13 . . . 110.5(4) no
S2B C16 C13 . . . 110.5(4) no
C1 C2 H2A . . . 108.00 no
C1 C2 H2B . . . 108.00 no
C3 C2 H2A . . . 108.00 no
C3 C2 H2B . . . 108.00 no
H2A C2 H2B . . . 107.00 no
C3 C4 H4 . . . 122.00 no
C5 C4 H4 . . . 122.00 no
S1 C5 H5 . . . 126.00 no
C4 C5 H5 . . . 125.00 no
S1 C6 H6A . . . 123.00 no
C3 C6 H6A . . . 123.00 no
Sn1 C7 H7A . . . 109.00 no
Sn1 C7 H7B . . . 110.00 no
Sn1 C7 H7C . . . 109.00 no
H7A C7 H7B . . . 109.00 no
H7A C7 H7C . . . 109.00 no
H7B C7 H7C . . . 109.00 no
Sn1 C8 H8A . . . 109.00 no
Sn1 C8 H8B . . . 109.00 no
Sn1 C8 H8C . . . 109.00 no
H8A C8 H8B . . . 110.00 no
H8A C8 H8C . . . 109.00 no
H8B C8 H8C . . . 109.00 no
Sn2 C9 H9A . . . 109.00 no
Sn2 C9 H9B . . . 109.00 no
Sn2 C9 H9C . . . 109.00 no
H9A C9 H9B . . . 109.00 no
H9A C9 H9C . . . 109.00 no
H9B C9 H9C . . . 110.00 no
Sn2 C10 H10A . . . 109.00 no
Sn2 C10 H10B . . . 109.00 no
Sn2 C10 H10C . . . 109.00 no
H10A C10 H10B . . . 109.00 no
H10A C10 H10C . . . 110.00 no
H10B C10 H10C . . . 110.00 no
C11 C12 H12A . . . 109.00 no
C11 C12 H12B . . . 109.00 no
C13 C12 H12A . . . 109.00 no
C13 C12 H12B . . . 109.00 no
H12A C12 H12B . . . 108.00 no
C13 C14 H14 . . . 122.00 no
C15 C14 H14 . . . 122.00 no
S2A C15 H15 . . . 126.00 no
C14 C15 H15 . . . 126.00 no
S2B C15 H15 . . . 126.00 no
S2A C16 H16A . . . 125.00 no
C13 C16 H16A . . . 125.00 no
S2B C16 H16A . . . 125.00 no

loop_
_geom_bond_atom_site_label_1
_geom_bond_atom_site_label_2
_geom_bond_site_symmetry_1
_geom_bond_site_symmetry_2
_geom_bond_distance
_geom_bond_publ_flag
Sn1 O1A . . 2.23(2) yes
Sn1 O3 . . 2.031(2) yes
Sn1 O4 . . 2.207(3) yes
Sn1 C7 . . 2.088(5) yes
Sn1 C8 . . 2.091(4) yes
Sn1 O1B . . 2.24(4) n
Sn2 O2A . . 2.312(17) yes
Sn2 O3 . . 2.0366(19) yes
Sn2 C9 . . 2.106(5) yes
Sn2 C10 . . 2.109(4) yes
Sn2 O3 . 2_656 2.127(2) yes
Sn2 O4 . 2_656 2.670(3) yes
Sn2 O2B . . 2.31(5) n
Sn2 Sn2 . 2_656 3.2694(4) n
S1 C5 . . 1.686(5) n
S1 C6 . . 1.701(5) n
S2A C15 . . 1.609(7) n
S2A C16 . . 1.715(5) n
S2B C16 . . 1.715(5) n
S2B C15 . . 1.609(7) n
O1A C1 . . 1.26(3) n
O1B C1 . . 1.24(2) n
O2A C1 . . 1.240(19) n
O2B C1 . . 1.23(3) n
O4 C11 . . 1.281(5) n
O5 C11 . . 1.204(6) n
C1 C2 . . 1.511(5) no
C2 C3 . . 1.498(5) no
C3 C4 . . 1.399(6) no
C3 C6 . . 1.341(6) no
C4 C5 . . 1.384(7) no
C11 C12 . . 1.512(7) no
C12 C13 . . 1.497(6) no
C13 C16 . . 1.355(7) no
C13 C14 . . 1.390(8) no
C14 C15 . . 1.414(7) no
C2 H2A . . 0.9700 no
C2 H2B . . 0.9700 no
C4 H4 . . 0.9300 no
C5 H5 . . 0.9300 no
C6 H6A . . 0.9300 no
C7 H7A . . 0.9600 no
C7 H7B . . 0.9600 no
C7 H7C . . 0.9600 no
C8 H8A . . 0.9600 no
C8 H8B . . 0.9600 no
C8 H8C . . 0.9600 no
C9 H9A . . 0.9600 no
C9 H9B . . 0.9600 no
C9 H9C . . 0.9600 no
C10 H10A . . 0.9600 no
C10 H10B . . 0.9600 no
C10 H10C . . 0.9600 no
C12 H12A . . 0.9700 no
C12 H12B . . 0.9700 no
C14 H14 . . 0.9300 no
C15 H15 . . 0.9300 no
C16 H16A . . 0.9300 no

loop_
_geom_hbond_atom_site_label_D
_geom_hbond_atom_site_label_H
_geom_hbond_atom_site_label_A
_geom_hbond_site_symmetry_A
_geom_hbond_distance_DH
_geom_hbond_distance_HA
_geom_hbond_distance_DA
_geom_hbond_angle_DHA
_geom_hbond_publ_flag
C8 H8C O5 2_566 0.96 2.58 3.103(6) 115 yes
C5 H5 CgC 1_544 0.93 2.83 3.513(5) 131 yes
C10 H10C CgC 2_656 0.96 2.80 3.697(5) 156 yes

loop_
_geom_torsion_atom_site_label_1
_geom_torsion_atom_site_label_2
_geom_torsion_atom_site_label_3
_geom_torsion_atom_site_label_4
_geom_torsion_site_symmetry_1
_geom_torsion_site_symmetry_2
_geom_torsion_site_symmetry_3
_geom_torsion_site_symmetry_4
_geom_torsion
_geom_torsion_publ_flag
O3 Sn1 O1A C1 . . . . -29(2) no
C7 Sn1 O1A C1 . . . . 76(2) no
C8 Sn1 O1A C1 . . . . -134(2) no
O1A Sn1 O3 Sn2 . . . . 11.1(6) no
O1A Sn1 O3 Sn2 . . . 2_656 -168.5(6) no
O4 Sn1 O3 Sn2 . . . . -176.29(17) no
O4 Sn1 O3 Sn2 . . . 2_656 4.13(11) no
C7 Sn1 O3 Sn2 . . . . -85.1(2) no
C7 Sn1 O3 Sn2 . . . 2_656 95.29(17) no
C8 Sn1 O3 Sn2 . . . . 94.0(2) no
C8 Sn1 O3 Sn2 . . . 2_656 -85.63(17) no
O3 Sn1 O4 C11 . . . . 178.3(3) no
O3 Sn1 O4 Sn2 . . . 2_656 -2.84(8) no
C7 Sn1 O4 C11 . . . . 73.9(3) no
C7 Sn1 O4 Sn2 . . . 2_656 -107.23(15) no
C8 Sn1 O4 C11 . . . . -77.1(3) no
C8 Sn1 O4 Sn2 . . . 2_656 101.80(14) no
O3 Sn2 O2A C1 . . . . -35(2) no
C9 Sn2 O2A C1 . . . . 71(2) no
C10 Sn2 O2A C1 . . . . -140(2) no
Sn2 Sn2 O2A C1 2_656 . . . -39(2) no
O4 Sn2 O2A C1 2_656 . . . 146.3(19) no
O2A Sn2 O3 Sn1 . . . . 6.5(5) no
O2A Sn2 O3 Sn2 . . . 2_656 -173.9(5) no
C9 Sn2 O3 Sn1 . . . . -83.8(2) no
C9 Sn2 O3 Sn2 . . . 2_656 95.88(17) no
C10 Sn2 O3 Sn1 . . . . 86.34(19) no
C10 Sn2 O3 Sn2 . . . 2_656 -94.03(15) no
Sn2 Sn2 O3 Sn1 2_656 . . . -179.6(2) no
O3 Sn2 O3 Sn1 2_656 . . . -179.63(17) no
O3 Sn2 O3 Sn2 2_656 . . 2_656 0.00(8) no
O4 Sn2 O3 Sn1 2_656 . . . -174.57(12) no
O4 Sn2 O3 Sn2 2_656 . . 2_656 5.06(18) no
O2A Sn2 Sn2 O3 . . 2_656 . 7.8(6) no
O2A Sn2 Sn2 O4 . . 2_656 . 4.6(6) no
O2A Sn2 Sn2 O2A . . 2_656 2_656 -180.0(8) no
O2A Sn2 Sn2 O3 . . 2_656 2_656 -172.2(6) no
O2A Sn2 Sn2 C9 . . 2_656 2_656 -76.5(6) no
O2A Sn2 Sn2 C10 . . 2_656 2_656 90.9(6) no
O3 Sn2 Sn2 O4 . . 2_656 . -3.15(11) no
O3 Sn2 Sn2 O2A . . 2_656 2_656 172.2(6) no
O3 Sn2 Sn2 O3 . . 2_656 2_656 -180.00(14) no
O3 Sn2 Sn2 C9 . . 2_656 2_656 -84.29(17) no
O3 Sn2 Sn2 C10 . . 2_656 2_656 83.16(16) no
C9 Sn2 Sn2 O3 . . 2_656 . -95.71(17) no
C9 Sn2 Sn2 O4 . . 2_656 . -98.86(15) no
C9 Sn2 Sn2 O2A . . 2_656 2_656 76.5(6) no
C9 Sn2 Sn2 O3 . . 2_656 2_656 84.29(17) no
C9 Sn2 Sn2 C9 . . 2_656 2_656 -180.0(2) no
C9 Sn2 Sn2 C10 . . 2_656 2_656 -12.55(19) no
C10 Sn2 Sn2 O3 . . 2_656 . 96.85(16) no
C10 Sn2 Sn2 O4 . . 2_656 . 93.70(15) no
C10 Sn2 Sn2 O2A . . 2_656 2_656 -90.9(6) no
C10 Sn2 Sn2 O3 . . 2_656 2_656 -83.16(16) no
C10 Sn2 Sn2 C9 . . 2_656 2_656 12.55(19) no
C10 Sn2 Sn2 C10 . . 2_656 2_656 180.0(2) no
O3 Sn2 Sn2 O3 2_656 . 2_656 . 180.00(14) no
O3 Sn2 Sn2 O4 2_656 . 2_656 . 176.85(11) no
O4 Sn2 Sn2 O3 2_656 . 2_656 . -176.85(11) no
O4 Sn2 Sn2 O4 2_656 . 2_656 . 180.00(8) no
O3 Sn2 O3 Sn1 . . 2_656 2_656 -179.70(13) no
O3 Sn2 O3 Sn2 . . 2_656 2_656 0.00(10) no
C9 Sn2 O3 Sn1 . . 2_656 2_656 76.14(17) no
C9 Sn2 O3 Sn2 . . 2_656 2_656 -104.16(16) no
C10 Sn2 O3 Sn1 . . 2_656 2_656 -75.56(16) no
C10 Sn2 O3 Sn2 . . 2_656 2_656 104.14(15) no
O2A Sn2 O4 Sn1 . . 2_656 2_656 170.4(6) no
O2A Sn2 O4 C11 . . 2_656 2_656 -7.7(8) no
O3 Sn2 O4 Sn1 . . 2_656 2_656 -8.27(18) no
O3 Sn2 O4 C11 . . 2_656 2_656 173.7(5) no
C9 Sn2 O4 Sn1 . . 2_656 2_656 -108.63(18) no
C9 Sn2 O4 C11 . . 2_656 2_656 73.3(5) no
C10 Sn2 O4 Sn1 . . 2_656 2_656 98.23(15) no
C10 Sn2 O4 C11 . . 2_656 2_656 -79.9(5) no
C6 S1 C5 C4 . . . . -0.7(4) no
C5 S1 C6 C3 . . . . -0.3(5) no
C16 S2A C15 C14 . . . . 0.2(4) no
C15 S2A C16 C13 . . . . 0.0(4) no
Sn1 O1A C1 O2A . . . . 13(3) no
Sn1 O1A C1 C2 . . . . -166.7(15) no
Sn2 O2A C1 O1A . . . . 29(3) no
Sn2 O2A C1 C2 . . . . -152.2(14) no
Sn1 O4 C11 O5 . . . . 1.2(5) no
Sn1 O4 C11 C12 . . . . -178.2(3) no
Sn2 O4 C11 O5 2_656 . . . -176.6(3) no
Sn2 O4 C11 C12 2_656 . . . 4.0(7) no
O1A C1 C2 C3 . . . . -171.2(13) no
O2A C1 C2 C3 . . . . 9.5(13) no
C1 C2 C3 C4 . . . . 78.1(5) no
C1 C2 C3 C6 . . . . -102.5(5) no
C2 C3 C4 C5 . . . . 177.7(4) no
C6 C3 C4 C5 . . . . -1.7(6) no
C2 C3 C6 S1 . . . . -178.3(3) no
C4 C3 C6 S1 . . . . 1.2(6) no
C3 C4 C5 S1 . . . . 1.5(6) no
O4 C11 C12 C13 . . . . -68.4(5) no
O5 C11 C12 C13 . . . . 112.2(5) no
C11 C12 C13 C14 . . . . -61.4(6) no
C11 C12 C13 C16 . . . . 118.7(5) no
C12 C13 C14 C15 . . . . -179.6(4) no
C16 C13 C14 C15 . . . . 0.3(6) no
C12 C13 C16 S2A . . . . 179.8(4) no
C14 C13 C16 S2A . . . . -0.2(5) no
C13 C14 C15 S2A . . . . -0.4(6) no
